data_2227789
loop_
_publ_author_name
'Li, Hong-Gang'
'Li, Shao-Ying'
'Shao, Li-Jun'

_publ_section_title
;
 Diazido(2,2'-bipyridyl)dimethanolnickel(II)
;
_journal_coeditor_code LH5134
_journal_issue 11
_journal_name_full 'Acta Crystallographica Section E'
_journal_page_first m1349
_journal_paper_doi 10.1107/S1600536810038377
_journal_volume 66
_journal_year 2010
_chemical_formula_iupac '[Ni (N3)2 (C10 H8 N2) (C H4 O)2]'
_chemical_formula_moiety 'C12 H16 N8 Ni O2'
_chemical_formula_sum 'C12 H16 N8 Ni O2'
_chemical_formula_weight 363.04
_chemical_name_systematic
;
Diazido(2,2'-bipyridyl)dimethanolnickel(II)
;
_space_group_IT_number 15
_symmetry_cell_setting monoclinic
_symmetry_space_group_name_Hall '-C 2yc'
_symmetry_space_group_name_H-M 'C 1 2/c 1'
_atom_sites_solution_hydrogens geom
_atom_sites_solution_primary direct
_atom_sites_solution_secondary difmap
_audit_creation_method SHELXL-97
_cell_angle_alpha 90.00
_cell_angle_beta 111.2380(10)
_cell_angle_gamma 90.00
_cell_formula_units_Z 4
_cell_length_a 16.8173(15)
_cell_length_b 13.4470(12)
_cell_length_c 7.1848(6)
_cell_measurement_reflns_used 1564
_cell_measurement_temperature 293(2)
_cell_measurement_theta_max 27.432
_cell_measurement_theta_min 2.781
_cell_volume 1514.4(2)
_computing_cell_refinement 'SAINT-Plus (Bruker, 2001)'
_computing_data_collection 'APEX2 (Bruker, 2004)'
_computing_data_reduction 'SAINT-Plus (Bruker, 2001)'
_computing_molecular_graphics 'SHELXTL (Sheldrick, 2008<i>b</i>)'
_computing_publication_material 'SHELXTL (Sheldrick, 2008<i>b</i>)'
_computing_structure_refinement 'SHELXL97 (Sheldrick, 2008<i>b</i>)'
_computing_structure_solution 'SHELXS97 (Sheldrick, 2008<i>b</i>)'
_diffrn_ambient_temperature 293(2)
_diffrn_measured_fraction_theta_full 0.999
_diffrn_measured_fraction_theta_max 0.999
_diffrn_measurement_device_type 'Bruker APEXII CCD'
_diffrn_measurement_method '\f and \w scans'
_diffrn_radiation_monochromator graphite
_diffrn_radiation_source 'fine-focus sealed tube'
_diffrn_radiation_type MoK\a
_diffrn_radiation_wavelength 0.71073
_diffrn_reflns_av_R_equivalents 0.0123
_diffrn_reflns_av_sigmaI/netI 0.0137
_diffrn_reflns_limit_h_max 20
_diffrn_reflns_limit_h_min -15
_diffrn_reflns_limit_k_max 11
_diffrn_reflns_limit_k_min -15
_diffrn_reflns_limit_l_max 8
_diffrn_reflns_limit_l_min -8
_diffrn_reflns_number 3647
_diffrn_reflns_theta_full 25.00
_diffrn_reflns_theta_max 25.00
_diffrn_reflns_theta_min 2.00
_exptl_absorpt_coefficient_mu 1.305
_exptl_absorpt_correction_T_max 0.7896
_exptl_absorpt_correction_T_min 0.6802
_exptl_absorpt_correction_type multi-scan
_exptl_absorpt_process_details '(SADABS; Sheldrick, 2008<i>a</i>)'
_exptl_crystal_colour green
_exptl_crystal_density_diffrn 1.592
_exptl_crystal_density_method 'not measured'
_exptl_crystal_description block
_exptl_crystal_F_000 752
_exptl_crystal_size_max 0.32
_exptl_crystal_size_mid 0.24
_exptl_crystal_size_min 0.19
_refine_diff_density_max 1.084
_refine_diff_density_min -0.684
_refine_ls_extinction_method none
_refine_ls_goodness_of_fit_ref 1.023
_refine_ls_hydrogen_treatment constr
_refine_ls_matrix_type full
_refine_ls_number_parameters 106
_refine_ls_number_reflns 1333
_refine_ls_number_restraints 0
_refine_ls_restrained_S_all 1.023
_refine_ls_R_factor_all 0.0601
_refine_ls_R_factor_gt 0.0583
_refine_ls_shift/su_max 0.011
_refine_ls_shift/su_mean 0.001
_refine_ls_structure_factor_coef Fsqd
_refine_ls_weighting_details 'calc w=1/[\s^2^(Fo^2^)+(0.1511P)^2^+7.4217P] where P=(Fo^2^+2Fc^2^)/3'
_refine_ls_weighting_scheme calc
_refine_ls_wR_factor_gt 0.2081
_refine_ls_wR_factor_ref 0.2104
_reflns_number_gt 1247
_reflns_number_total 1333
_reflns_threshold_expression I>2\s(I)
_cod_data_source_file lh5134.cif
_cod_data_source_block I
_cod_original_sg_symbol_H-M 'C 2/c'
_cod_database_code 2227789
_cod_database_fobs_code 2227789

loop_
_symmetry_equiv_pos_as_xyz
'x, y, z'
'-x, y, -z+1/2'
'x+1/2, y+1/2, z'
'-x+1/2, y+1/2, -z+1/2'
'-x, -y, -z'
'x, -y, z-1/2'
'-x+1/2, -y+1/2, -z'
'x+1/2, -y+1/2, z-1/2'

loop_
_atom_site_type_symbol
_atom_site_label
_atom_site_fract_x
_atom_site_fract_y
_atom_site_fract_z
_atom_site_U_iso_or_equiv
_atom_site_adp_type
_atom_site_calc_flag
_atom_site_refinement_flags
_atom_site_occupancy
_atom_site_disorder_assembly
_atom_site_disorder_group
Ni Ni1 1.0000 0.74532(6) 0.2500 0.0357(4) Uani d S 1 . .
O O1 0.9127(2) 0.6557(3) 0.1994(5) 0.0403(8) Uani d . 1 . .
H H1A 0.8679 0.6589 0.0766 0.048 Uiso calc R 1 . .
N N1 0.9185(2) 0.8653(3) 0.2091(5) 0.0267(8) Uani d . 1 . .
N N2 0.9797(3) 0.7545(3) -0.0390(6) 0.0331(10) Uani d . 1 . .
N N3 0.9118(3) 0.7278(3) -0.1552(6) 0.0393(10) Uani d . 1 . .
N N4 0.8473(3) 0.7061(5) -0.2714(8) 0.0713(16) Uani d . 1 . .
C C1 0.8326(2) 0.8578(3) 0.1560(6) 0.0347(10) Uani d . 1 . .
H H1 0.8083 0.7953 0.1514 0.042 Uiso calc R 1 . .
C C2 0.7806(3) 0.9397(4) 0.1091(7) 0.0397(11) Uani d . 1 . .
H H2 0.7220 0.9327 0.0750 0.048 Uiso calc R 1 . .
C C3 0.8157(3) 1.0328(4) 0.1126(6) 0.0374(10) Uani d . 1 . .
H H3 0.7811 1.0889 0.0782 0.045 Uiso calc R 1 . .
C C4 0.9035(3) 1.0414(3) 0.1684(6) 0.0323(9) Uani d . 1 . .
H H4 0.9287 1.1033 0.1723 0.039 Uiso calc R 1 . .
C C5 0.9526(2) 0.9565(3) 0.2179(5) 0.0244(8) Uani d . 1 . .
C C6 0.9097(4) 0.5858(5) 0.3297(8) 0.0599(16) Uani d . 1 . .
H H6A 0.9663 0.5619 0.4021 0.090 Uiso calc R 1 . .
H H6B 0.8745 0.5317 0.2589 0.090 Uiso calc R 1 . .
H H6C 0.8863 0.6138 0.4215 0.090 Uiso calc R 1 . .

loop_
_atom_site_aniso_label
_atom_site_aniso_U_11
_atom_site_aniso_U_22
_atom_site_aniso_U_33
_atom_site_aniso_U_12
_atom_site_aniso_U_13
_atom_site_aniso_U_23
Ni1 0.0333(6) 0.0382(6) 0.0347(6) 0.000 0.0114(4) 0.000
O1 0.0367(17) 0.0404(19) 0.0380(17) -0.0107(14) 0.0068(13) 0.0056(14)
N1 0.0201(16) 0.0322(18) 0.0275(17) -0.0002(13) 0.0083(13) 0.0000(13)
N2 0.032(2) 0.043(2) 0.024(2) -0.0043(14) 0.0095(18) 0.0006(13)
N3 0.048(3) 0.041(2) 0.031(2) -0.0041(19) 0.016(2) 0.0055(17)
N4 0.057(3) 0.100(4) 0.042(3) -0.034(3) 0.000(2) 0.003(3)
C1 0.0205(19) 0.043(3) 0.038(2) -0.0039(17) 0.0078(16) 0.0002(18)
C2 0.024(2) 0.054(3) 0.041(2) 0.0030(19) 0.0108(18) -0.002(2)
C3 0.029(2) 0.043(3) 0.037(2) 0.0113(18) 0.0087(18) 0.0006(18)
C4 0.031(2) 0.033(2) 0.032(2) 0.0023(17) 0.0103(17) -0.0023(17)
C5 0.021(2) 0.033(2) 0.0198(17) 0.0004(15) 0.0069(14) -0.0010(15)
C6 0.052(3) 0.069(4) 0.049(3) -0.024(3) 0.008(2) 0.008(3)

loop_
_atom_type_symbol
_atom_type_description
_atom_type_scat_dispersion_real
_atom_type_scat_dispersion_imag
_atom_type_scat_source
C C 0.0033 0.0016 'International Tables Vol C Tables 4.2.6.8 and 6.1.1.4'
H H 0.0000 0.0000 'International Tables Vol C Tables 4.2.6.8 and 6.1.1.4'
N N 0.0061 0.0033 'International Tables Vol C Tables 4.2.6.8 and 6.1.1.4'
Ni Ni 0.3393 1.1124 'International Tables Vol C Tables 4.2.6.8 and 6.1.1.4'
O O 0.0106 0.0060 'International Tables Vol C Tables 4.2.6.8 and 6.1.1.4'

loop_
_geom_angle_atom_site_label_1
_geom_angle_atom_site_label_2
_geom_angle_atom_site_label_3
_geom_angle_site_symmetry_1
_geom_angle_site_symmetry_3
_geom_angle
_geom_angle_publ_flag
O1 Ni1 O1 . 2_755 97.7(2) ?
O1 Ni1 N2 . . 90.64(15) ?
O1 Ni1 N2 2_755 . 94.04(16) ?
O1 Ni1 N2 . 2_755 94.04(16) ?
O1 Ni1 N2 2_755 2_755 90.64(15) ?
N2 Ni1 N2 . 2_755 172.9(2) ?
O1 Ni1 N1 . 2_755 169.78(14) ?
O1 Ni1 N1 2_755 2_755 92.41(16) ?
N2 Ni1 N1 . 2_755 87.38(14) ?
N2 Ni1 N1 2_755 2_755 87.08(15) ?
O1 Ni1 N1 . . 92.41(16) ?
O1 Ni1 N1 2_755 . 169.78(14) ?
N2 Ni1 N1 . . 87.08(15) ?
N2 Ni1 N1 2_755 . 87.38(14) ?
N1 Ni1 N1 2_755 . 77.48(19) ?
C6 O1 Ni1 . . 123.5(3) ?
C6 O1 H1A . . 118.2 ?
Ni1 O1 H1A . . 118.2 ?
C5 N1 C1 . . 118.2(3) ?
C5 N1 Ni1 . . 117.0(2) ?
C1 N1 Ni1 . . 124.4(3) ?
N3 N2 Ni1 . . 118.1(3) ?
N4 N3 N2 . . 176.8(5) ?
N1 C1 C2 . . 121.9(4) ?
N1 C1 H1 . . 119.1 ?
C2 C1 H1 . . 119.1 ?
C1 C2 C3 . . 119.6(4) ?
C1 C2 H2 . . 120.2 ?
C3 C2 H2 . . 120.2 ?
C2 C3 C4 . . 119.0(4) ?
C2 C3 H3 . . 120.5 ?
C4 C3 H3 . . 120.5 ?
C5 C4 C3 . . 118.8(4) ?
C5 C4 H4 . . 120.6 ?
C3 C4 H4 . . 120.6 ?
N1 C5 C4 . . 122.5(3) ?
N1 C5 C5 . 2_755 113.9(2) ?
C4 C5 C5 . 2_755 123.6(2) ?
O1 C6 H6A . . 109.5 ?
O1 C6 H6B . . 109.5 ?
H6A C6 H6B . . 109.5 ?
O1 C6 H6C . . 109.5 ?
H6A C6 H6C . . 109.5 ?
H6B C6 H6C . . 109.5 ?

loop_
_geom_bond_atom_site_label_1
_geom_bond_atom_site_label_2
_geom_bond_site_symmetry_2
_geom_bond_distance
_geom_bond_publ_flag
Ni1 O1 . 1.831(3) ?
Ni1 O1 2_755 1.831(3) ?
Ni1 N2 . 1.982(4) ?
Ni1 N2 2_755 1.982(4) ?
Ni1 N1 2_755 2.068(4) ?
Ni1 N1 . 2.068(4) ?
O1 C6 . 1.340(6) ?
O1 H1A . 0.9300 ?
N1 C5 . 1.346(5) ?
N1 C1 . 1.358(5) ?
N2 N3 . 1.199(6) ?
N3 N4 . 1.142(6) ?
C1 C2 . 1.370(7) ?
C1 H1 . 0.9300 ?
C2 C3 . 1.380(7) ?
C2 H2 . 0.9300 ?
C3 C4 . 1.387(6) ?
C3 H3 . 0.9300 ?
C4 C5 . 1.379(6) ?
C4 H4 . 0.9300 ?
C5 C5 2_755 1.490(7) ?
C6 H6A . 0.9600 ?
C6 H6B . 0.9600 ?
C6 H6C . 0.9600 ?

loop_
_geom_hbond_atom_site_label_D
_geom_hbond_atom_site_label_H
_geom_hbond_atom_site_label_A
_geom_hbond_distance_DH
_geom_hbond_distance_HA
_geom_hbond_distance_DA
_geom_hbond_angle_DHA
_geom_hbond_publ_flag
O1 H1a N3 0.93 2.25 2.721(4) 111 yes
O1 H1a N4 0.93 2.48 3.227(5) 137 yes
